data_7160345
loop_
_publ_author_name
'Lotfi Nosood, Yazdanbakhsh'
'Fattahi Ghahnavieh, Negin'
'Takallou, Ahmad'
'Rostami, Ali'
'Ebrahimi, Amirhossein'
'Anwar, Muhammad Usman'
'Al-Harrasi, Ahmed'

_publ_section_title
;
 Microwave-Assisted [3+2] Cycloaddition Reactions of Dicyanoepoxides with
 Benzylidene Meldrum&#x2019;s Acids
;
_journal_name_full 'Organic &amp; Biomolecular Chemistry'
_journal_paper_doi 10.1039/D4OB01702A
_journal_year 2025
_chemical_formula_sum 'C24 H19 Cl N2 O6'
_chemical_formula_weight 466.86
_space_group_crystal_system monoclinic
_space_group_IT_number 14
_space_group_name_Hall '-P 2yn'
_space_group_name_H-M_alt 'P 1 21/n 1'
_atom_sites_solution_hydrogens geom
_atom_sites_solution_primary direct
_audit_creation_method
;FinalCif V135 by Daniel Kratzert, Freiburg 2024, 
https://dkratzert.de/finalcif.html
;
_audit_update_record
;
2024-10-13 deposited with the CCDC.	2025-01-24 downloaded from the CCDC.
;
_cell_angle_alpha 90
_cell_angle_beta 109.541(2)
_cell_angle_gamma 90
_cell_formula_units_Z 4
_cell_length_a 8.8296(4)
_cell_length_b 23.8348(13)
_cell_length_c 12.1335(7)
_cell_measurement_reflns_used 8335
_cell_measurement_temperature 296(2)
_cell_measurement_theta_max 26.2535
_cell_measurement_theta_min 2.6415
_cell_volume 2406.4(2)
_computing_cell_refinement 'SAINT V8.40B'
_computing_data_collection 'Bruker BIS V6.2.16/2021-10-23 and APEX4 2022.10-0'
_computing_data_reduction 'SAINT V8.40B'
_computing_structure_refinement 'SHELXL-2019/1 (Sheldrick, 2019)'
_computing_structure_solution 'SHELXT 2018/2 (Sheldrick, 2018)'
_diffrn_ambient_temperature 296(2)
_diffrn_detector CCD
_diffrn_detector_area_resol_mean 8.3
_diffrn_detector_type 'Bruker APEXII'
_diffrn_measured_fraction_theta_full 0.996
_diffrn_measured_fraction_theta_max 0.996
_diffrn_measurement_device 'three-circle diffractometer'
_diffrn_measurement_device_type 'Bruker APEX2 QUAZAR'
_diffrn_measurement_method '\w and \f scans'
_diffrn_measurement_specimen_support 'MiTeGen micromount'
_diffrn_radiation_monochromator 'mirror optics'
_diffrn_radiation_probe x-ray
_diffrn_radiation_type MoK\a
_diffrn_radiation_wavelength 0.71073
_diffrn_reflns_av_R_equivalents 0.0756
_diffrn_reflns_av_unetI/netI 0.0342
_diffrn_reflns_Laue_measured_fraction_full 0.996
_diffrn_reflns_Laue_measured_fraction_max 0.996
_diffrn_reflns_limit_h_max 11
_diffrn_reflns_limit_h_min -10
_diffrn_reflns_limit_k_max 29
_diffrn_reflns_limit_k_min -29
_diffrn_reflns_limit_l_max 15
_diffrn_reflns_limit_l_min -15
_diffrn_reflns_number 41089
_diffrn_reflns_point_group_measured_fraction_full 0.996
_diffrn_reflns_point_group_measured_fraction_max 0.996
_diffrn_reflns_theta_full 25.242
_diffrn_reflns_theta_max 26.372
_diffrn_reflns_theta_min 2.499
_diffrn_source 'microfocus sealed X-ray tube'
_diffrn_source_current 30.0
_diffrn_source_type 'Incoatec I\ms'
_diffrn_source_voltage 50.0
_exptl_absorpt_coefficient_mu 0.199
_exptl_absorpt_correction_T_max 0.7454
_exptl_absorpt_correction_T_min 0.6914
_exptl_absorpt_correction_type multi-scan
_exptl_absorpt_process_details
;SADABS-2016/2 - Bruker AXS area detector scaling and absorption correction: 
Krause, L., Herbst-Irmer, R., Sheldrick G.M. & Stalke D., J. Appl. Cryst. 48 
(2015) 3-10
;
_exptl_crystal_colour colourless
_exptl_crystal_density_diffrn 1.289
_exptl_crystal_description plate
_exptl_crystal_F_000 968
_exptl_crystal_size_max 0.9
_exptl_crystal_size_mid 0.2
_exptl_crystal_size_min 0.05
_refine_diff_density_max 0.268
_refine_diff_density_min -0.260
_refine_diff_density_rms 0.048
_refine_ls_extinction_method none
_refine_ls_goodness_of_fit_ref 1.065
_refine_ls_hydrogen_treatment constr
_refine_ls_matrix_type full
_refine_ls_number_parameters 324
_refine_ls_number_reflns 4905
_refine_ls_number_restraints 18
_refine_ls_restrained_S_all 1.063
_refine_ls_R_factor_all 0.1126
_refine_ls_R_factor_gt 0.0676
_refine_ls_shift/su_max 0.000
_refine_ls_shift/su_mean 0.000
_refine_ls_structure_factor_coef Fsqd
_refine_ls_weighting_details 'w=1/[\s^2^(Fo^2^)+(0.0422P)^2^+3.6543P] where P=(Fo^2^+2Fc^2^)/3'
_refine_ls_weighting_scheme calc
_refine_ls_wR_factor_gt 0.1461
_refine_ls_wR_factor_ref 0.1804
_reflns_Friedel_coverage 0.000
_reflns_number_gt 3322
_reflns_number_total 4905
_reflns_threshold_expression 'I > 2\s(I)'
_cod_data_source_file d4ob01702a2.cif
_cod_data_source_block LSR_Yazdan_R1_0m_a
_cod_original_sg_symbol_H-M 'P 21/n'
_cod_database_code 7160345
_shelx_shelxl_version_number 2019/1
_shelx_space_group_comment
;
The symmetry employed for this shelxl refinement is uniquely defined
by the following loop, which should always be used as a source of
symmetry information in preference to the above space-group names.
They are only intended as comments.
;
_diffrn_measurement_ambient_temperature_device_make '296 K'

loop_
_space_group_symop_operation_xyz
'x, y, z'
'-x+1/2, y+1/2, -z+1/2'
'-x, -y, -z'
'x-1/2, -y-1/2, z-1/2'

loop_
_atom_site_label
_atom_site_type_symbol
_atom_site_fract_x
_atom_site_fract_y
_atom_site_fract_z
_atom_site_U_iso_or_equiv
_atom_site_adp_type
_atom_site_occupancy
_atom_site_site_symmetry_order
_atom_site_calc_flag
_atom_site_refinement_flags_posn
_atom_site_refinement_flags_adp
_atom_site_refinement_flags_occupancy
_atom_site_disorder_assembly
_atom_site_disorder_group
O1 O 0.7333(2) 0.49446(8) 0.31564(18) 0.0414(5) Uani 1 1 d . . . . .
O2 O 0.2680(3) 0.57430(10) 0.2664(2) 0.0572(6) Uani 1 1 d . . . . .
O3 O 0.1913(3) 0.52654(11) 0.08612(19) 0.0565(6) Uani 1 1 d . . . . .
O4 O 0.4822(3) 0.55157(10) 0.41361(18) 0.0554(6) Uani 1 1 d . . . . .
O5 O 0.3579(3) 0.47323(9) 0.03766(17) 0.0465(5) Uani 1 1 d . . . . .
O6 O 0.1261(5) 0.24598(14) 0.2109(3) 0.1203(15) Uani 1 1 d . . . . .
N1 N 0.7319(4) 0.39157(13) 0.1310(3) 0.0653(8) Uani 1 1 d . . . . .
N2 N 0.8443(5) 0.38612(17) 0.4984(3) 0.0864(11) Uani 1 1 d . . . . .
C1 C 0.6758(4) 0.43879(12) 0.3084(3) 0.0401(7) Uani 1 1 d . . . . .
C2 C 0.4968(3) 0.44495(12) 0.3010(2) 0.0355(6) Uani 1 1 d . . . . .
H2 H 0.502293 0.452614 0.381599 0.043 Uiso 1 1 calc R U . . .
C3 C 0.4474(3) 0.50261(11) 0.2361(2) 0.0317(6) Uani 1 1 d . . . . .
C4 C 0.6115(3) 0.52384(11) 0.2254(2) 0.0323(6) Uani 1 1 d . . . . .
H4 H 0.615906 0.509717 0.150648 0.039 Uiso 1 1 calc R U . A 1
C5 C 0.7725(4) 0.40933(15) 0.4157(3) 0.0559(9) Uani 1 1 d . . . . .
C6 C 0.7036(4) 0.41069(13) 0.2077(3) 0.0452(7) Uani 1 1 d . . . . .
C7A C 0.645(2) 0.5862(5) 0.2276(12) 0.0358(18) Uani 0.69(3) 1 d D . P B 1
C8A C 0.5575(19) 0.6186(5) 0.1347(11) 0.0488(19) Uani 0.69(3) 1 d D . P B 1
H8A H 0.476513 0.602145 0.073266 0.059 Uiso 0.69(3) 1 calc R U P B 1
C9A C 0.5875(13) 0.6754(4) 0.1305(12) 0.062(2) Uani 0.69(3) 1 d D . P B 1
H9A H 0.526713 0.697286 0.067979 0.075 Uiso 0.69(3) 1 calc R U P B 1
C10A C 0.7096(12) 0.6984(3) 0.2214(14) 0.071(3) Uani 0.69(3) 1 d D . P B 1
C11A C 0.7977(15) 0.6676(5) 0.3150(12) 0.073(3) Uani 0.69(3) 1 d D . P B 1
H11A H 0.880173 0.684199 0.375333 0.087 Uiso 0.69(3) 1 calc R U P B 1
C12A C 0.763(2) 0.6111(5) 0.3194(13) 0.055(3) Uani 0.69(3) 1 d D . P B 1
H12A H 0.819449 0.589912 0.384517 0.066 Uiso 0.69(3) 1 calc R U P B 1
C7B C 0.646(6) 0.5846(12) 0.247(3) 0.0358(18) Uani 0.31(3) 1 d D . P B 2
C8B C 0.561(5) 0.6207(12) 0.160(2) 0.0488(19) Uani 0.31(3) 1 d D . P B 2
H8B H 0.481702 0.606960 0.093235 0.059 Uiso 0.31(3) 1 calc R U P B 2
C9B C 0.593(3) 0.6777(10) 0.171(2) 0.062(2) Uani 0.31(3) 1 d D . P B 2
H9B H 0.536303 0.702675 0.113014 0.075 Uiso 0.31(3) 1 calc R U P B 2
C10B C 0.711(3) 0.6967(9) 0.270(2) 0.071(3) Uani 0.31(3) 1 d D . P B 2
C11B C 0.796(4) 0.6618(12) 0.356(2) 0.073(3) Uani 0.31(3) 1 d D . P B 2
H11B H 0.875105 0.675843 0.421700 0.087 Uiso 0.31(3) 1 calc R U P B 2
C12B C 0.764(5) 0.6046(12) 0.345(3) 0.055(3) Uani 0.31(3) 1 d D . P B 2
H12B H 0.821871 0.579974 0.403234 0.066 Uiso 0.31(3) 1 calc R U P B 2
Cl1A Cl 0.7577(7) 0.76875(14) 0.2110(8) 0.155(2) Uani 0.663(9) 1 d . . P B 1
Cl1B Cl 0.7456(15) 0.7680(3) 0.2801(13) 0.155(2) Uani 0.337(9) 1 d . . P B 1
C13 C 0.3996(3) 0.54296(13) 0.3150(3) 0.0389(7) Uani 1 1 d . . . . .
C14 C 0.1356(4) 0.55137(17) 0.1736(3) 0.0609(10) Uani 1 1 d . . . . .
C15 C 0.3279(3) 0.49845(12) 0.1130(2) 0.0362(6) Uani 1 1 d . . . . .
C16 C 0.0537(5) 0.5073(2) 0.2204(4) 0.0883(15) Uani 1 1 d . . . . .
H16A H -0.033996 0.491777 0.157623 0.132 Uiso 1 1 calc R U . . .
H16B H 0.013398 0.523551 0.277515 0.132 Uiso 1 1 calc R U . . .
H16C H 0.128908 0.478058 0.256317 0.132 Uiso 1 1 calc R U . . .
C17 C 0.0315(5) 0.6001(2) 0.1154(5) 0.1010(17) Uani 1 1 d . . . . .
H17A H -0.055389 0.587003 0.049064 0.152 Uiso 1 1 calc R U . . .
H17B H 0.094483 0.626791 0.090084 0.152 Uiso 1 1 calc R U . . .
H17C H -0.011058 0.617759 0.169940 0.152 Uiso 1 1 calc R U . . .
C18 C 0.3929(4) 0.39305(12) 0.2667(2) 0.0409(7) Uani 1 1 d . . . . .
C19 C 0.3625(4) 0.36413(13) 0.1630(3) 0.0488(8) Uani 1 1 d . . . . .
H19 H 0.402968 0.377888 0.106688 0.059 Uiso 1 1 calc R U . . .
C20 C 0.2734(5) 0.31515(14) 0.1409(3) 0.0587(9) Uani 1 1 d . . . . .
H20 H 0.255516 0.296154 0.070706 0.070 Uiso 1 1 calc R U . . .
C21 C 0.2115(5) 0.29463(16) 0.2224(4) 0.0723(12) Uani 1 1 d . . . . .
C22 C 0.2369(7) 0.3234(2) 0.3246(4) 0.0944(17) Uani 1 1 d . . . . .
H22 H 0.193126 0.310182 0.379484 0.113 Uiso 1 1 calc R U . . .
C23 C 0.3271(5) 0.37199(16) 0.3468(3) 0.0690(12) Uani 1 1 d . . . . .
H23 H 0.343960 0.390913 0.416950 0.083 Uiso 1 1 calc R U . . .
C24 C 0.0994(9) 0.2136(2) 0.1091(5) 0.135(3) Uani 1 1 d . . . . .
H24A H 0.045558 0.179417 0.115826 0.203 Uiso 1 1 calc R U . . .
H24B H 0.200471 0.204887 0.099650 0.203 Uiso 1 1 calc R U . . .
H24C H 0.033819 0.234368 0.042426 0.203 Uiso 1 1 calc R U . . .

loop_
_atom_site_aniso_label
_atom_site_aniso_U_11
_atom_site_aniso_U_22
_atom_site_aniso_U_33
_atom_site_aniso_U_23
_atom_site_aniso_U_13
_atom_site_aniso_U_12
O1 0.0344(10) 0.0407(11) 0.0448(11) 0.0012(9) 0.0076(9) -0.0043(9)
O2 0.0441(13) 0.0654(15) 0.0621(15) -0.0175(12) 0.0177(11) 0.0059(11)
O3 0.0376(12) 0.0791(17) 0.0459(13) -0.0092(12) 0.0050(10) 0.0076(11)
O4 0.0723(16) 0.0638(15) 0.0318(12) -0.0109(10) 0.0198(11) -0.0044(12)
O5 0.0535(13) 0.0572(13) 0.0304(11) -0.0064(10) 0.0161(10) -0.0052(10)
O6 0.183(4) 0.082(2) 0.107(3) -0.026(2) 0.063(3) -0.088(2)
N1 0.072(2) 0.0603(19) 0.071(2) -0.0014(16) 0.0351(18) 0.0066(16)
N2 0.080(2) 0.096(3) 0.067(2) 0.025(2) 0.0029(19) 0.016(2)
C1 0.0421(16) 0.0391(15) 0.0370(16) 0.0015(12) 0.0102(13) -0.0033(13)
C2 0.0416(15) 0.0412(15) 0.0244(13) 0.0004(11) 0.0122(12) -0.0076(12)
C3 0.0339(14) 0.0389(14) 0.0255(13) -0.0038(11) 0.0142(11) -0.0050(11)
C4 0.0352(14) 0.0353(14) 0.0290(13) -0.0021(11) 0.0142(11) -0.0040(11)
C5 0.051(2) 0.060(2) 0.0477(19) 0.0076(17) 0.0048(16) 0.0005(16)
C6 0.0462(18) 0.0392(16) 0.0531(19) 0.0032(14) 0.0202(15) 0.0036(13)
C7A 0.0410(16) 0.0360(16) 0.038(5) -0.006(2) 0.023(4) -0.0069(14)
C8A 0.067(2) 0.0412(19) 0.043(5) 0.001(3) 0.024(4) -0.0032(17)
C9A 0.094(3) 0.041(2) 0.062(6) 0.012(4) 0.040(5) 0.009(2)
C10A 0.089(4) 0.038(2) 0.097(8) -0.009(4) 0.046(6) -0.014(2)
C11A 0.067(3) 0.047(4) 0.097(8) -0.019(5) 0.017(5) -0.018(3)
C12A 0.049(2) 0.046(3) 0.063(7) -0.009(3) 0.012(4) -0.009(3)
C7B 0.0410(16) 0.0360(16) 0.038(5) -0.006(2) 0.023(4) -0.0069(14)
C8B 0.067(2) 0.0412(19) 0.043(5) 0.001(3) 0.024(4) -0.0032(17)
C9B 0.094(3) 0.041(2) 0.062(6) 0.012(4) 0.040(5) 0.009(2)
C10B 0.089(4) 0.038(2) 0.097(8) -0.009(4) 0.046(6) -0.014(2)
C11B 0.067(3) 0.047(4) 0.097(8) -0.019(5) 0.017(5) -0.018(3)
C12B 0.049(2) 0.046(3) 0.063(7) -0.009(3) 0.012(4) -0.009(3)
Cl1A 0.190(2) 0.0404(7) 0.242(6) 0.003(2) 0.080(4) -0.0332(10)
Cl1B 0.190(2) 0.0404(7) 0.242(6) 0.003(2) 0.080(4) -0.0332(10)
C13 0.0391(16) 0.0481(17) 0.0356(16) -0.0045(13) 0.0205(13) -0.0073(13)
C14 0.0372(17) 0.080(3) 0.064(2) -0.016(2) 0.0145(16) 0.0026(17)
C15 0.0374(15) 0.0416(15) 0.0319(14) 0.0001(12) 0.0146(12) -0.0078(12)
C16 0.056(2) 0.117(4) 0.103(4) -0.020(3) 0.042(2) -0.022(2)
C17 0.065(3) 0.108(4) 0.113(4) -0.014(3) 0.006(3) 0.038(3)
C18 0.0502(17) 0.0419(16) 0.0310(14) 0.0009(12) 0.0143(13) -0.0111(13)
C19 0.059(2) 0.0460(17) 0.0445(18) -0.0042(14) 0.0209(15) -0.0139(15)
C20 0.074(2) 0.0481(19) 0.054(2) -0.0130(16) 0.0212(18) -0.0175(17)
C21 0.099(3) 0.054(2) 0.066(3) -0.0088(19) 0.030(2) -0.040(2)
C22 0.146(4) 0.089(3) 0.064(3) -0.015(2) 0.056(3) -0.071(3)
C23 0.105(3) 0.069(2) 0.0422(19) -0.0118(17) 0.036(2) -0.042(2)
C24 0.189(7) 0.086(4) 0.136(5) -0.046(4) 0.062(5) -0.085(4)

loop_
_atom_type_symbol
_atom_type_description
_atom_type_scat_dispersion_real
_atom_type_scat_dispersion_imag
_atom_type_scat_source
C C 0.0033 0.0016 'International Tables Vol C Tables 4.2.6.8 and 6.1.1.4'
H H 0.0000 0.0000 'International Tables Vol C Tables 4.2.6.8 and 6.1.1.4'
N N 0.0061 0.0033 'International Tables Vol C Tables 4.2.6.8 and 6.1.1.4'
O O 0.0106 0.0060 'International Tables Vol C Tables 4.2.6.8 and 6.1.1.4'
Cl Cl 0.1484 0.1585 'International Tables Vol C Tables 4.2.6.8 and 6.1.1.4'

loop_
_geom_angle_atom_site_label_1
_geom_angle_atom_site_label_2
_geom_angle_atom_site_label_3
_geom_angle
_geom_angle_site_symmetry_1
_geom_angle_site_symmetry_3
_geom_angle_publ_flag
C1 O1 C4 104.4(2) . . ?
C13 O2 C14 119.5(3) . . ?
C15 O3 C14 122.4(2) . . ?
C21 O6 C24 118.7(4) . . ?
O1 C1 C5 107.6(2) . . ?
O1 C1 C6 108.7(2) . . ?
C5 C1 C6 107.8(3) . . ?
O1 C1 C2 104.6(2) . . ?
C5 C1 C2 111.8(3) . . ?
C6 C1 C2 116.0(2) . . ?
C18 C2 C1 116.6(2) . . ?
C18 C2 C3 122.4(2) . . ?
C1 C2 C3 102.6(2) . . ?
C13 C3 C15 114.5(2) . . ?
C13 C3 C2 109.2(2) . . ?
C15 C3 C2 114.9(2) . . ?
C13 C3 C4 107.8(2) . . ?
C15 C3 C4 107.2(2) . . ?
C2 C3 C4 102.3(2) . . ?
O1 C4 C7B 106.7(15) . . ?
O1 C4 C7A 112.0(7) . . ?
O1 C4 C3 104.7(2) . . ?
C7B C4 C3 116(2) . . ?
C7A C4 C3 119.3(9) . . ?
N2 C5 C1 178.6(4) . . ?
N1 C6 C1 175.8(4) . . ?
C8A C7A C12A 119.0(8) . . ?
C8A C7A C4 119.2(10) . . ?
C12A C7A C4 121.8(10) . . ?
C7A C8A C9A 121.3(8) . . ?
C10A C9A C8A 118.1(7) . . ?
C11A C10A C9A 122.2(7) . . ?
C11A C10A Cl1A 119.6(8) . . ?
C9A C10A Cl1A 118.1(8) . . ?
C11A C10A Cl1B 101.0(9) . . ?
C9A C10A Cl1B 132.6(9) . . ?
Cl1A C10A Cl1B 28.8(3) . . ?
C10A C11A C12A 119.0(7) . . ?
C7A C12A C11A 120.3(8) . . ?
C8B C7B C12B 120.6(18) . . ?
C8B C7B C4 117(2) . . ?
C12B C7B C4 122(2) . . ?
C7B C8B C9B 119.6(18) . . ?
C10B C9B C8B 118.8(16) . . ?
C11B C10B C9B 122.3(16) . . ?
C10B C11B C12B 119.2(17) . . ?
C7B C12B C11B 119.4(18) . . ?
Cl1B Cl1A C10A 78.5(9) . . ?
Cl1A Cl1B C10A 72.7(9) . . ?
O4 C13 O2 119.6(3) . . ?
O4 C13 C3 122.5(3) . . ?
O2 C13 C3 117.4(2) . . ?
O2 C14 O3 110.3(3) . . ?
O2 C14 C16 110.0(3) . . ?
O3 C14 C16 108.7(3) . . ?
O2 C14 C17 106.5(3) . . ?
O3 C14 C17 106.1(3) . . ?
C16 C14 C17 115.2(4) . . ?
O5 C15 O3 118.9(3) . . ?
O5 C15 C3 121.8(3) . . ?
O3 C15 C3 119.2(2) . . ?
C19 C18 C23 117.4(3) . . ?
C19 C18 C2 125.0(3) . . ?
C23 C18 C2 117.5(3) . . ?
C18 C19 C20 121.5(3) . . ?
C21 C20 C19 120.0(3) . . ?
O6 C21 C22 115.9(4) . . ?
O6 C21 C20 124.7(4) . . ?
C22 C21 C20 119.4(3) . . ?
C21 C22 C23 120.5(4) . . ?
C22 C23 C18 121.2(3) . . ?

loop_
_geom_bond_atom_site_label_1
_geom_bond_atom_site_label_2
_geom_bond_distance
_geom_bond_site_symmetry_2
_geom_bond_publ_flag
O1 C1 1.413(3) . ?
O1 C4 1.435(3) . ?
O2 C13 1.341(4) . ?
O2 C14 1.432(4) . ?
O3 C15 1.321(4) . ?
O3 C14 1.438(4) . ?
O4 C13 1.193(3) . ?
O5 C15 1.196(3) . ?
O6 C21 1.364(4) . ?
O6 C24 1.408(6) . ?
N1 C6 1.137(4) . ?
N2 C5 1.135(4) . ?
C1 C5 1.475(4) . ?
C1 C6 1.483(4) . ?
C1 C2 1.559(4) . ?
C2 C18 1.513(4) . ?
C2 C3 1.572(4) . ?
C3 C13 1.513(4) . ?
C3 C15 1.516(4) . ?
C3 C4 1.581(4) . ?
C4 C7B 1.49(3) . ?
C4 C7A 1.513(12) . ?
C7A C8A 1.372(7) . ?
C7A C12A 1.381(7) . ?
C8A C9A 1.381(7) . ?
C9A C10A 1.372(9) . ?
C10A C11A 1.358(9) . ?
C10A Cl1A 1.745(9) . ?
C10A Cl1B 1.791(13) . ?
C11A C12A 1.386(8) . ?
C7B C8B 1.374(14) . ?
C7B C12B 1.381(14) . ?
C8B C9B 1.387(14) . ?
C9B C10B 1.372(15) . ?
C10B C11B 1.353(16) . ?
C11B C12B 1.389(15) . ?
Cl1A Cl1B 0.880(10) . ?
C14 C16 1.492(6) . ?
C14 C17 1.504(6) . ?
C18 C19 1.380(4) . ?
C18 C23 1.383(4) . ?
C19 C20 1.383(4) . ?
C20 C21 1.371(5) . ?
C21 C22 1.369(5) . ?
C22 C23 1.379(5) . ?
